data_2212264
loop_
_publ_author_name
'Pu, Shou-Zhi'
'Zhou, Quan-Fa'

_publ_section_title
;1-[5-(2-Chlorophenyl)-2-methyl-3-thienyl]-2-(2,5-dimethyl-3-thienyl)-3,3,4,4,5,5-hexafluorocyclopent-1-ene:
 a new photochromic diarylethene compound
;
_journal_coeditor_code KJ2041
_journal_issue 2
_journal_name_full 'Acta Crystallographica Section E'
_journal_page_first o927
_journal_page_last o928
_journal_paper_doi 10.1107/S1600536807003285
_journal_volume 63
_journal_year 2007
_chemical_formula_iupac 'C22 H15 Cl F6 S2'
_chemical_formula_moiety 'C22 H15 Cl F6 S2'
_chemical_formula_sum 'C22 H15 Cl F6 S2'
_chemical_formula_weight 492.91
_chemical_melting_point 354
_chemical_name_systematic
;
1-[5-(2-Chlorophenyl)-2-methyl-3-thienyl]-2-(2,5-dimethyl-3-thienyl)-
3,3,4,4,5,5-hexafluorocyclopent-1-ene
;
_space_group_IT_number 14
_symmetry_cell_setting monoclinic
_symmetry_space_group_name_Hall '-P 2yn'
_symmetry_space_group_name_H-M 'P 1 21/n 1'
_atom_sites_solution_hydrogens geom
_atom_sites_solution_primary direct
_atom_sites_solution_secondary difmap
_audit_creation_method SHELXL97
_cell_angle_alpha 90.00
_cell_angle_beta 94.278(3)
_cell_angle_gamma 90.00
_cell_formula_units_Z 4
_cell_length_a 6.9539(12)
_cell_length_b 21.661(4)
_cell_length_c 14.543(2)
_cell_measurement_reflns_used 3439
_cell_measurement_temperature 294(2)
_cell_measurement_theta_max 24.85
_cell_measurement_theta_min 2.81
_cell_volume 2184.5(6)
_computing_cell_refinement SMART
_computing_data_collection 'SMART (Bruker, 1997)'
_computing_data_reduction 'SAINT (Bruker 1997)'
_computing_molecular_graphics 'SHELXTL (Bruker, 1997)'
_computing_publication_material SHELXTL
_computing_structure_refinement 'SHELXL97 (Sheldrick, 1997)'
_computing_structure_solution 'SHELXS97 (Sheldrick, 1997)'
_diffrn_ambient_temperature 294(2)
_diffrn_measured_fraction_theta_full 1.000
_diffrn_measured_fraction_theta_max 1.000
_diffrn_measurement_device_type 'Bruker SMART APEX2 CCD area-detector'
_diffrn_measurement_method '\f and \w'
_diffrn_radiation_monochromator graphite
_diffrn_radiation_source 'fine-focus sealed tube'
_diffrn_radiation_type MoK\a
_diffrn_radiation_wavelength 0.71073
_diffrn_reflns_av_R_equivalents 0.0336
_diffrn_reflns_av_sigmaI/netI 0.0375
_diffrn_reflns_limit_h_max 7
_diffrn_reflns_limit_h_min -8
_diffrn_reflns_limit_k_max 25
_diffrn_reflns_limit_k_min -18
_diffrn_reflns_limit_l_max 17
_diffrn_reflns_limit_l_min -17
_diffrn_reflns_number 10959
_diffrn_reflns_theta_full 25.00
_diffrn_reflns_theta_max 25.00
_diffrn_reflns_theta_min 1.69
_diffrn_standards_number 0
_exptl_absorpt_coefficient_mu 0.424
_exptl_absorpt_correction_T_max 0.9163
_exptl_absorpt_correction_T_min 0.8659
_exptl_absorpt_correction_type multi-scan
_exptl_absorpt_process_details '(SADABS; Sheldrick, 1996)'
_exptl_crystal_colour colourless
_exptl_crystal_density_diffrn 1.499
_exptl_crystal_density_method 'not measured'
_exptl_crystal_description block
_exptl_crystal_F_000 1000
_exptl_crystal_size_max 0.35
_exptl_crystal_size_mid 0.27
_exptl_crystal_size_min 0.21
_refine_diff_density_max 0.230
_refine_diff_density_min -0.212
_refine_ls_extinction_method none
_refine_ls_goodness_of_fit_ref 1.023
_refine_ls_hydrogen_treatment constr
_refine_ls_matrix_type full
_refine_ls_number_parameters 311
_refine_ls_number_reflns 3841
_refine_ls_number_restraints 64
_refine_ls_restrained_S_all 1.045
_refine_ls_R_factor_all 0.0713
_refine_ls_R_factor_gt 0.0391
_refine_ls_shift/su_max 0.005
_refine_ls_shift/su_mean 0.000
_refine_ls_structure_factor_coef Fsqd
_refine_ls_weighting_details 'calc w = 1/[\s^2^(Fo^2^)+(0.0446P)^2^+0.7775P] where P=(Fo^2^+2Fc^2^)/3'
_refine_ls_weighting_scheme calc
_refine_ls_wR_factor_gt 0.0879
_refine_ls_wR_factor_ref 0.1046
_reflns_number_gt 2519
_reflns_number_total 3841
_reflns_threshold_expression I>2\s(I)
_cod_data_source_file kj2041.cif
_cod_data_source_block I
_cod_depositor_comments
;
The following automatic conversions were performed:
'_symmetry_cell_setting' value 'Monoclinic' changed to 'monoclinic'
according to '/home/saulius/struct/CIF-dictionaries/cif_core.dic'
dictionary named 'cif_core.dic' version 2.4.1 from 2010-06-29.

Automatic conversion script
Id: cif_fix_enum 1527 2010-12-29 10:47:43Z saulius 

The following automatic conversions were performed:

'_symmetry_cell_setting' value 'Monoclinic' changed to 'monoclinic'
according to /home/saulius/struct/CIF-dictionaries/cif_core.dic
dictionary named 'cif_core.dic' version 2.4.1 from 2010-06-29.

Automatic conversion script
Id: cif_fix_values 1715 2011-07-08 13:25:40Z adriana 
;
_cod_original_sg_symbol_H-M 'P 21/n'
_cod_database_code 2212264
_cod_database_fobs_code 2212264

loop_
_symmetry_equiv_pos_as_xyz
'x, y, z'
'-x+1/2, y+1/2, -z+1/2'
'-x, -y, -z'
'x-1/2, -y-1/2, z-1/2'

loop_
_atom_site_type_symbol
_atom_site_label
_atom_site_fract_x
_atom_site_fract_y
_atom_site_fract_z
_atom_site_U_iso_or_equiv
_atom_site_adp_type
_atom_site_calc_flag
_atom_site_refinement_flags
_atom_site_occupancy
_atom_site_disorder_assembly
_atom_site_disorder_group
C C8 0.1151(2) 0.83335(7) 0.91066(10) 0.0552(4) Uani d PD 0.9036(7) A 1
F F1 0.24123(16) 0.79949(4) 0.96606(6) 0.0771(3) Uani d PD 0.9036(7) A 1
F F2 -0.04565(14) 0.79788(5) 0.90063(7) 0.0831(3) Uani d PD 0.9036(7) A 1
C C9 0.0726(2) 0.89515(7) 0.95687(10) 0.0602(5) Uani d PDU 0.9036(7) A 1
F F3 0.11533(17) 0.89499(5) 1.04803(6) 0.0842(4) Uani d PD 0.9036(7) A 1
F F4 -0.11775(15) 0.90753(5) 0.94060(8) 0.0937(4) Uani d PD 0.9036(7) A 1
C C10 0.1880(2) 0.94173(7) 0.90493(10) 0.0585(5) Uani d PDU 0.9036(7) A 1
F F5 0.35556(16) 0.95452(5) 0.95492(6) 0.0913(4) Uani d PD 0.9036(7) A 1
F F6 0.09423(18) 0.99596(4) 0.89349(7) 0.0921(4) Uani d PD 0.9036(7) A 1
C C8' 0.1212(6) 0.8297(2) 0.9104(3) 0.0552(4) Uani d PD 0.0964(7) A 2
F F1' 0.2813(9) 0.8034(4) 0.9535(6) 0.0771(3) Uani d PD 0.0964(7) A 2
F F2' -0.0503(8) 0.7993(4) 0.9073(7) 0.0831(3) Uani d PD 0.0964(7) A 2
C C9' 0.0962(7) 0.8911(2) 0.9611(3) 0.0602(5) Uani d PDU 0.0964(7) A 2
F F3' 0.2315(10) 0.8966(4) 1.0329(4) 0.0842(4) Uani d PDU 0.0964(7) A 2
F F4' -0.0714(8) 0.8986(5) 1.0023(6) 0.0937(4) Uani d PDU 0.0964(7) A 2
C C10' 0.1390(7) 0.9430(2) 0.8948(3) 0.0585(5) Uani d PDU 0.0964(7) A 2
F F5' 0.2530(11) 0.9888(3) 0.9325(6) 0.0913(4) Uani d PDU 0.0964(7) A 2
F F6' -0.0294(9) 0.9738(4) 0.8753(6) 0.0921(4) Uani d PDU 0.0964(7) A 2
S S1 0.40682(6) 0.734694(18) 0.64092(3) 0.06876(13) Uani d . 1 . .
S S2 0.30771(5) 0.996484(16) 0.57918(2) 0.04925(10) Uani d . 1 A .
Cl Cl1 0.39033(6) 1.139927(18) 0.53925(3) 0.07499(13) Uani d . 1 A .
C C1 0.0904(3) 0.65315(7) 0.62802(13) 0.0935(7) Uani d . 1 . .
H H1A -0.0348 0.6480 0.6506 0.140 Uiso calc R 1 . .
H H1B 0.1694 0.6181 0.6453 0.140 Uiso calc R 1 . .
H H1C 0.0776 0.6567 0.5620 0.140 Uiso calc R 1 . .
C C2 0.1831(2) 0.71093(6) 0.66896(10) 0.0612(5) Uani d . 1 . .
C C3 0.1131(2) 0.75016(6) 0.73036(9) 0.0520(4) Uani d . 1 . .
H H3 -0.0059 0.7448 0.7545 0.062 Uiso calc R 1 . .
C C4 0.23860(19) 0.80078(6) 0.75487(9) 0.0432(4) Uani d . 1 A .
C C5 0.40745(19) 0.79790(6) 0.71212(9) 0.0507(4) Uani d . 1 . .
C C6 0.5825(2) 0.83842(8) 0.72273(12) 0.0739(5) Uani d . 1 . .
H H6A 0.5702 0.8712 0.6783 0.111 Uiso calc R 1 . .
H H6B 0.6952 0.8144 0.7129 0.111 Uiso calc R 1 . .
H H6C 0.5942 0.8555 0.7838 0.111 Uiso calc R 1 . .
C C7 0.19373(18) 0.84961(6) 0.82046(8) 0.0427(4) Uani d D 1 . .
C C11 0.22222(18) 0.91096(6) 0.81520(8) 0.0440(4) Uani d D 1 A .
C C12 0.28329(18) 0.94848(5) 0.73772(8) 0.0422(4) Uani d . 1 . .
C C13 0.20118(18) 0.94493(6) 0.64967(9) 0.0437(4) Uani d . 1 A .
C C14 0.0348(2) 0.90649(7) 0.61052(10) 0.0610(5) Uani d . 1 . .
H H14A 0.0804 0.8663 0.5950 0.091 Uiso calc R 1 A .
H H14B -0.0235 0.9261 0.5561 0.091 Uiso calc R 1 . .
H H14C -0.0589 0.9026 0.6554 0.091 Uiso calc R 1 . .
C C15 0.43252(19) 0.99374(6) 0.74792(9) 0.0455(4) Uani d . 1 A .
H H15 0.5009 1.0021 0.8039 0.055 Uiso calc R 1 . .
C C16 0.46566(18) 1.02350(6) 0.66816(9) 0.0443(4) Uani d . 1 . .
C C17 0.62270(17) 1.06838(6) 0.65590(9) 0.0435(4) Uani d . 1 A .
C C18 0.8019(2) 1.05817(7) 0.70357(10) 0.0606(5) Uani d . 1 . .
H H18 0.8196 1.0228 0.7395 0.073 Uiso calc R 1 A .
C C19 0.9530(2) 1.09885(7) 0.69890(12) 0.0715(5) Uani d . 1 A .
H H19 1.0705 1.0908 0.7315 0.086 Uiso calc R 1 . .
C C20 0.9303(2) 1.15120(7) 0.64615(11) 0.0677(5) Uani d . 1 . .
H H20 1.0318 1.1789 0.6435 0.081 Uiso calc R 1 A .
C C21 0.7578(2) 1.16253(6) 0.59739(10) 0.0583(4) Uani d . 1 A .
H H21 0.7427 1.1978 0.5611 0.070 Uiso calc R 1 . .
C C22 0.60573(19) 1.12160(6) 0.60199(9) 0.0492(4) Uani d . 1 . .

loop_
_atom_site_aniso_label
_atom_site_aniso_U_11
_atom_site_aniso_U_22
_atom_site_aniso_U_33
_atom_site_aniso_U_12
_atom_site_aniso_U_13
_atom_site_aniso_U_23
C8 0.0705(9) 0.0449(8) 0.0510(8) -0.0049(7) 0.0103(7) 0.0036(7)
F1 0.1159(7) 0.0618(5) 0.0543(5) 0.0168(5) 0.0112(5) 0.0147(4)
F2 0.0975(6) 0.0823(6) 0.0740(5) -0.0374(5) 0.0374(5) -0.0084(5)
C9 0.0776(10) 0.0583(9) 0.0466(8) 0.0051(7) 0.0179(7) -0.0005(7)
F3 0.1402(9) 0.0723(6) 0.0435(5) -0.0006(6) 0.0282(5) -0.0020(4)
F4 0.0828(6) 0.0908(7) 0.1107(8) 0.0174(6) 0.0285(6) -0.0065(6)
C10 0.0840(10) 0.0414(8) 0.0499(8) 0.0000(7) 0.0040(8) -0.0030(7)
F5 0.1177(8) 0.0980(7) 0.0564(5) -0.0432(6) -0.0058(5) -0.0102(5)
F6 0.1624(9) 0.0460(5) 0.0719(6) 0.0264(6) 0.0363(6) -0.0014(5)
C8' 0.0705(9) 0.0449(8) 0.0510(8) -0.0049(7) 0.0103(7) 0.0036(7)
F1' 0.1159(7) 0.0618(5) 0.0543(5) 0.0168(5) 0.0112(5) 0.0147(4)
F2' 0.0975(6) 0.0823(6) 0.0740(5) -0.0374(5) 0.0374(5) -0.0084(5)
C9' 0.0776(10) 0.0583(9) 0.0466(8) 0.0051(7) 0.0179(7) -0.0005(7)
F3' 0.1402(9) 0.0723(6) 0.0435(5) -0.0006(6) 0.0282(5) -0.0020(4)
F4' 0.0828(6) 0.0908(7) 0.1107(8) 0.0174(6) 0.0285(6) -0.0065(6)
C10' 0.0840(10) 0.0414(8) 0.0499(8) 0.0000(7) 0.0040(8) -0.0030(7)
F5' 0.1177(8) 0.0980(7) 0.0564(5) -0.0432(6) -0.0058(5) -0.0102(5)
F6' 0.1624(9) 0.0460(5) 0.0719(6) 0.0264(6) 0.0363(6) -0.0014(5)
S1 0.0931(3) 0.0541(2) 0.0618(2) 0.0170(2) 0.0238(2) -0.00288(19)
S2 0.05292(18) 0.04933(19) 0.04506(18) -0.01053(16) 0.00071(15) 0.00518(15)
Cl1 0.0606(2) 0.0590(2) 0.1037(3) -0.00362(18) -0.0054(2) 0.0286(2)
C1 0.1250(15) 0.0552(10) 0.0965(13) -0.0068(10) -0.0167(12) -0.0195(9)
C2 0.0852(10) 0.0436(8) 0.0539(9) 0.0037(7) -0.0013(8) -0.0012(7)
C3 0.0592(8) 0.0422(7) 0.0548(8) -0.0040(6) 0.0067(7) 0.0009(6)
C4 0.0509(7) 0.0369(7) 0.0424(7) 0.0016(6) 0.0070(6) 0.0054(6)
C5 0.0536(8) 0.0447(7) 0.0547(8) 0.0050(6) 0.0101(6) 0.0039(7)
C6 0.0512(8) 0.0708(10) 0.1020(12) 0.0038(8) 0.0209(8) 0.0028(9)
C7 0.0443(7) 0.0391(7) 0.0449(7) -0.0024(6) 0.0047(6) 0.0016(6)
C11 0.0481(7) 0.0408(7) 0.0430(7) -0.0024(6) 0.0026(6) -0.0017(6)
C12 0.0492(7) 0.0330(6) 0.0445(7) -0.0018(6) 0.0032(6) 0.0005(6)
C13 0.0453(7) 0.0387(7) 0.0473(7) -0.0017(6) 0.0050(6) 0.0011(6)
C14 0.0620(9) 0.0622(9) 0.0571(9) -0.0160(7) -0.0062(7) 0.0021(7)
C15 0.0537(7) 0.0375(7) 0.0445(7) -0.0025(6) -0.0019(6) -0.0009(6)
C16 0.0425(7) 0.0375(7) 0.0528(8) -0.0014(6) 0.0023(6) -0.0030(6)
C17 0.0450(7) 0.0380(7) 0.0481(7) -0.0018(6) 0.0077(6) -0.0058(6)
C18 0.0535(8) 0.0550(9) 0.0722(9) -0.0054(7) -0.0022(7) -0.0013(8)
C19 0.0497(8) 0.0694(10) 0.0937(12) -0.0079(8) -0.0050(8) -0.0075(9)
C20 0.0548(8) 0.0623(9) 0.0879(10) -0.0198(7) 0.0187(8) -0.0159(8)
C21 0.0623(8) 0.0423(8) 0.0727(9) -0.0078(7) 0.0211(7) -0.0045(7)
C22 0.0474(7) 0.0440(7) 0.0572(8) -0.0001(6) 0.0102(6) -0.0033(6)

loop_
_atom_type_symbol
_atom_type_description
_atom_type_scat_dispersion_real
_atom_type_scat_dispersion_imag
_atom_type_scat_source
C C 0.0033 0.0016 'International Tables Vol C Tables 4.2.6.8 and 6.1.1.4'
H H 0.0000 0.0000 'International Tables Vol C Tables 4.2.6.8 and 6.1.1.4'
F F 0.0171 0.0103 'International Tables Vol C Tables 4.2.6.8 and 6.1.1.4'
S S 0.1246 0.1234 'International Tables Vol C Tables 4.2.6.8 and 6.1.1.4'
Cl Cl 0.1484 0.1585 'International Tables Vol C Tables 4.2.6.8 and 6.1.1.4'

loop_
_geom_angle_atom_site_label_1
_geom_angle_atom_site_label_2
_geom_angle_atom_site_label_3
_geom_angle
F2 C8 F1 104.37(11)
F2 C8 C7 112.97(11)
F1 C8 C7 112.57(12)
F2 C8 C9 110.88(13)
F1 C8 C9 110.34(12)
C7 C8 C9 105.82(11)
F3 C9 F4 108.43(13)
F3 C9 C10 113.99(13)
F4 C9 C10 109.06(12)
F3 C9 C8 113.30(12)
F4 C9 C8 108.30(12)
C10 C9 C8 103.54(12)
F6 C10 F5 106.07(12)
F6 C10 C11 112.73(12)
F5 C10 C11 111.84(13)
F6 C10 C9 111.71(13)
F5 C10 C9 109.46(12)
C11 C10 C9 105.10(11)
F2' C8' F1' 119.9(6)
F2' C8' C7 117.5(5)
F1' C8' C7 101.8(5)
F2' C8' C9' 107.7(5)
F1' C8' C9' 105.1(5)
C7 C8' C9' 103.1(3)
F3' C9' F4' 102.6(6)
F3' C9' C10' 105.3(5)
F4' C9' C10' 113.9(6)
F3' C9' C8' 110.4(5)
F4' C9' C8' 116.5(6)
C10' C9' C8' 107.5(4)
F5' C10' F6' 101.1(6)
F5' C10' C11 113.6(5)
F6' C10' C11 116.2(5)
F5' C10' C9' 114.8(5)
F6' C10' C9' 106.7(5)
C11 C10' C9' 104.6(3)
C2 S1 C5 93.29(7)
C13 S2 C16 92.94(6)
C2 C1 H1A 109.5
C2 C1 H1B 109.5
H1A C1 H1B 109.5
C2 C1 H1C 109.5
H1A C1 H1C 109.5
H1B C1 H1C 109.5
C3 C2 C1 128.17(15)
C3 C2 S1 110.29(11)
C1 C2 S1 121.54(12)
C2 C3 C4 113.81(13)
C2 C3 H3 123.1
C4 C3 H3 123.1
C5 C4 C3 112.33(12)
C5 C4 C7 123.81(12)
C3 C4 C7 123.85(12)
C4 C5 C6 130.04(13)
C4 C5 S1 110.26(10)
C6 C5 S1 119.64(11)
C5 C6 H6A 109.5
C5 C6 H6B 109.5
H6A C6 H6B 109.5
C5 C6 H6C 109.5
H6A C6 H6C 109.5
H6B C6 H6C 109.5
C11 C7 C4 129.24(12)
C11 C7 C8 110.25(11)
C4 C7 C8 120.41(11)
C11 C7 C8' 113.2(2)
C4 C7 C8' 117.3(2)
C8 C7 C8' 3.46(19)
C7 C11 C12 129.65(12)
C7 C11 C10 110.82(11)
C12 C11 C10 119.50(11)
C7 C11 C10' 110.2(2)
C12 C11 C10' 118.9(2)
C10 C11 C10' 13.84(19)
C13 C12 C15 112.72(11)
C13 C12 C11 124.11(11)
C15 C12 C11 123.15(11)
C12 C13 C14 130.02(12)
C12 C13 S2 110.73(9)
C14 C13 S2 119.17(10)
C13 C14 H14A 109.5
C13 C14 H14B 109.5
H14A C14 H14B 109.5
C13 C14 H14C 109.5
H14A C14 H14C 109.5
H14B C14 H14C 109.5
C16 C15 C12 113.87(11)
C16 C15 H15 123.1
C12 C15 H15 123.1
C15 C16 C17 125.86(11)
C15 C16 S2 109.73(9)
C17 C16 S2 124.22(10)
C22 C17 C18 116.40(12)
C22 C17 C16 125.28(11)
C18 C17 C16 118.29(11)
C19 C18 C17 121.98(14)
C19 C18 H18 119.0
C17 C18 H18 119.0
C20 C19 C18 120.02(14)
C20 C19 H19 120.0
C18 C19 H19 120.0
C21 C20 C19 119.85(14)
C21 C20 H20 120.1
C19 C20 H20 120.1
C20 C21 C22 120.16(13)
C20 C21 H21 119.9
C22 C21 H21 119.9
C21 C22 C17 121.57(12)
C21 C22 Cl1 117.30(10)
C17 C22 Cl1 121.12(10)

loop_
_geom_bond_atom_site_label_1
_geom_bond_atom_site_label_2
_geom_bond_distance
_geom_bond_publ_flag
C8 F2 1.3555(18) ?
C8 F1 1.3603(17) ?
C8 C7 1.5002(19) y
C8 C9 1.537(2) y
C9 F3 1.3369(17) ?
C9 F4 1.3537(19) ?
C9 C10 1.524(2) y
C10 F6 1.3479(17) ?
C10 F5 1.3549(18) ?
C10 C11 1.5000(19) y
C8' F2' 1.360(7) ?
C8' F1' 1.360(7) ?
C8' C7 1.501(5) n
C8' C9' 1.537(6) n
C9' F3' 1.358(7) ?
C9' F4' 1.359(7) n
C9' C10' 1.524(6) n
C10' F5' 1.360(7) ?
C10' F6' 1.360(7) ?
C10' C11 1.502(5) n
S1 C2 1.7162(17) n
S1 C5 1.7164(14) n
S2 C13 1.7204(13) n
S2 C16 1.7353(13) n
Cl1 C22 1.7406(14) ?
C1 C2 1.510(2) ?
C1 H1A 0.9600 ?
C1 H1B 0.9600 ?
C1 H1C 0.9600 ?
C2 C3 1.350(2) ?
C3 C4 1.4299(18) ?
C3 H3 0.9300 ?
C4 C5 1.3703(19) ?
C4 C7 1.4733(17) ?
C5 C6 1.499(2) ?
C6 H6A 0.9600 ?
C6 H6B 0.9600 ?
C6 H6C 0.9600 ?
C7 C11 1.3467(18) y
C11 C12 1.4770(18) ?
C12 C13 1.3647(17) ?
C12 C15 1.4272(17) ?
C13 C14 1.5029(19) ?
C14 H14A 0.9600 ?
C14 H14B 0.9600 ?
C14 H14C 0.9600 ?
C15 C16 1.3616(18) ?
C15 H15 0.9300 ?
C16 C17 1.4827(18) ?
C17 C22 1.3941(18) ?
C17 C18 1.3979(18) ?
C18 C19 1.377(2) ?
C18 H18 0.9300 ?
C19 C20 1.371(2) ?
C19 H19 0.9300 ?
C20 C21 1.369(2) ?
C20 H20 0.9300 ?
C21 C22 1.3854(19) ?
C21 H21 0.9300 ?

loop_
_geom_torsion_atom_site_label_1
_geom_torsion_atom_site_label_2
_geom_torsion_atom_site_label_3
_geom_torsion_atom_site_label_4
_geom_torsion
_geom_torsion_publ_flag
F2 C8 C9 F3 95.68(15) ?
F1 C8 C9 F3 -19.45(18) ?
C7 C8 C9 F3 -141.48(13) ?
F2 C8 C9 F4 -24.64(16) ?
F1 C8 C9 F4 -139.77(13) ?
C7 C8 C9 F4 98.20(13) ?
F2 C8 C9 C10 -140.33(12) ?
F1 C8 C9 C10 104.54(13) ?
C7 C8 C9 C10 -17.49(15) ?
F3 C9 C10 F6 -92.99(15) ?
F4 C9 C10 F6 28.34(16) ?
C8 C9 C10 F6 143.48(12) ?
F3 C9 C10 F5 24.19(18) ?
F4 C9 C10 F5 145.52(12) ?
C8 C9 C10 F5 -99.34(13) ?
F3 C9 C10 C11 144.46(12) ?
F4 C9 C10 C11 -94.21(14) ?
C8 C9 C10 C11 20.92(15) n
F2' C8' C9' F3' 125.5(7) ?
F1' C8' C9' F3' -3.4(7) ?
C7 C8' C9' F3' -109.7(5) ?
F2' C8' C9' F4' 9.0(8) ?
F1' C8' C9' F4' -119.9(7) ?
C7 C8' C9' F4' 133.8(5) ?
F2' C8' C9' C10' -120.2(6) ?
F1' C8' C9' C10' 111.0(5) ?
C7 C8' C9' C10' 4.7(4) ?
F3' C9' C10' F5' -17.6(7) ?
F4' C9' C10' F5' 94.0(7) ?
C8' C9' C10' F5' -135.3(5) ?
F3' C9' C10' F6' -128.7(6) ?
F4' C9' C10' F6' -17.1(7) ?
C8' C9' C10' F6' 113.6(5) ?
F3' C9' C10' C11 107.6(5) ?
F4' C9' C10' C11 -140.7(5) ?
C8' C9' C10' C11 -10.1(4) n
C5 S1 C2 C3 0.05(11) ?
C5 S1 C2 C1 -179.29(13) ?
C1 C2 C3 C4 -179.92(14) ?
S1 C2 C3 C4 0.81(15) ?
C2 C3 C4 C5 -1.53(17) ?
C2 C3 C4 C7 179.95(12) ?
C3 C4 C5 C6 -175.44(14) ?
C7 C4 C5 C6 3.1(2) n
C3 C4 C5 S1 1.49(14) ?
C7 C4 C5 S1 -179.98(10) ?
C2 S1 C5 C4 -0.90(11) ?
C2 S1 C5 C6 176.40(12) ?
C5 C4 C7 C11 43.4(2) y
C3 C4 C7 C11 -138.24(14) ?
C5 C4 C7 C8 -132.56(14) ?
C3 C4 C7 C8 45.79(18) ?
C5 C4 C7 C8' -130.8(2) ?
C3 C4 C7 C8' 47.6(2) ?
F2 C8 C7 C11 128.84(13) ?
F1 C8 C7 C11 -113.25(13) ?
C9 C8 C7 C11 7.34(15) n
F2 C8 C7 C4 -54.48(17) ?
F1 C8 C7 C4 63.43(16) ?
C9 C8 C7 C4 -175.98(12) ?
F2 C8 C7 C8' -82(3) ?
F1 C8 C7 C8' 36(3) ?
C9 C8 C7 C8' 157(3) ?
F2' C8' C7 C11 121.5(5) ?
F1' C8' C7 C11 -105.4(4) ?
C9' C8' C7 C11 3.3(3) n
F2' C8' C7 C4 -63.4(5) ?
F1' C8' C7 C4 69.7(5) ?
C9' C8' C7 C4 178.4(2) ?
F2' C8' C7 C8 90(3) ?
F1' C8' C7 C8 -137(3) ?
C9' C8' C7 C8 -28(3) ?
C4 C7 C11 C12 8.7(2) ?
C8 C7 C11 C12 -175.01(13) ?
C8' C7 C11 C12 -176.9(2) ?
C4 C7 C11 C10 -169.76(13) ?
C8 C7 C11 C10 6.54(15) n
C8' C7 C11 C10 4.6(2) n
C4 C7 C11 C10' 175.5(2) ?
C8 C7 C11 C10' -8.2(2) n
C8' C7 C11 C10' -10.1(3) n
F6 C10 C11 C7 -139.73(13) ?
F5 C10 C11 C7 100.85(14) ?
C9 C10 C11 C7 -17.83(15) ?
F6 C10 C11 C12 41.65(18) ?
F5 C10 C11 C12 -77.78(15) ?
C9 C10 C11 C12 163.54(12) ?
F6 C10 C11 C10' -49.8(8) ?
F5 C10 C11 C10' -169.3(8) ?
C9 C10 C11 C10' 72.1(8) n
F5' C10' C11 C7 138.5(4) ?
F6' C10' C11 C7 -104.9(5) ?
C9' C10' C11 C7 12.5(4) n
F5' C10' C11 C12 -53.1(5) ?
F6' C10' C11 C12 63.5(5) ?
C9' C10' C11 C12 -179.1(2) ?
F5' C10' C11 C10 43.1(7) ?
F6' C10' C11 C10 159.8(11) ?
C9' C10' C11 C10 -82.9(8) ?
C7 C11 C12 C13 49.6(2) y
C10 C11 C12 C13 -132.07(14) ?
C10' C11 C12 C13 -116.2(2) ?
C7 C11 C12 C15 -132.06(15) ?
C10 C11 C12 C15 46.27(18) ?
C10' C11 C12 C15 62.1(3) ?
C15 C12 C13 C14 -176.41(13) ?
C11 C12 C13 C14 2.1(2) n
C15 C12 C13 S2 0.48(14) ?
C11 C12 C13 S2 178.97(10) ?
C16 S2 C13 C12 0.12(10) ?
C16 S2 C13 C14 177.39(11) ?
C13 C12 C15 C16 -1.06(16) ?
C11 C12 C15 C16 -179.56(12) ?
C12 C15 C16 C17 -174.06(12) ?
C12 C15 C16 S2 1.11(14) ?
C13 S2 C16 C15 -0.71(10) ?
C13 S2 C16 C17 174.56(11) ?
C15 C16 C17 C22 -141.76(14) ?
S2 C16 C17 C22 43.74(18) ?
C15 C16 C17 C18 36.48(19) ?
S2 C16 C17 C18 -138.02(12) ?
C22 C17 C18 C19 1.0(2) ?
C16 C17 C18 C19 -177.39(14) ?
C17 C18 C19 C20 -0.1(2) ?
C18 C19 C20 C21 -0.7(2) ?
C19 C20 C21 C22 0.7(2) ?
C20 C21 C22 C17 0.3(2) ?
C20 C21 C22 Cl1 179.11(12) ?
C18 C17 C22 C21 -1.1(2) ?
C16 C17 C22 C21 177.21(13) ?
C18 C17 C22 Cl1 -179.87(11) ?
C16 C17 C22 Cl1 -1.61(19) ?
